data_7154199
loop_
_publ_author_name
'Banerjee, Arghya'
'Santra, Sourav Kumar'
'Mishra, Aniket'
'Khatun, Nilufa'
'Patel, Bhisma K.'

_publ_section_title
;
 Copper(i)-promoted cycloalkylation-peroxidation of unactivated alkenes
 via sp(3) C-H functionalisation.
;
_journal_issue 5
_journal_name_full 'Organic &amp; biomolecular chemistry'
_journal_page_first 1307
_journal_page_last 1312
_journal_paper_doi 10.1039/c4ob01962h
_journal_volume 13
_journal_year 2015
_chemical_formula_moiety 'C15 H16 O3'
_chemical_formula_sum 'C15 H16 O3'
_chemical_formula_weight 244.28
_chemical_name_systematic
; 
 ? 
;
_space_group_IT_number 14
_symmetry_cell_setting monoclinic
_symmetry_space_group_name_Hall '-P 2yn'
_symmetry_space_group_name_H-M 'P 1 21/n 1'
_atom_sites_solution_hydrogens geom
_atom_sites_solution_primary direct
_atom_sites_solution_secondary difmap
_audit_creation_method SHELXL-97
_cell_angle_alpha 90.00
_cell_angle_beta 94.23(4)
_cell_angle_gamma 90.00
_cell_formula_units_Z 4
_cell_length_a 5.518(2)
_cell_length_b 26.082(10)
_cell_length_c 8.581(5)
_cell_measurement_temperature 296(2)
_cell_volume 1231.6(10)
_computing_cell_refinement 'Bruker SMART'
_computing_data_collection 'Bruker SMART'
_computing_data_reduction 'Bruker SAINT'
_computing_molecular_graphics 'Bruker SHELXTL'
_computing_publication_material 'Bruker SHELXTL'
_computing_structure_refinement 'SHELXL-97 (Sheldrick, 1997)'
_computing_structure_solution 'SHELXS-97 (Sheldrick, 1990)'
_diffrn_ambient_temperature 296(2)
_diffrn_measured_fraction_theta_full 0.999
_diffrn_measured_fraction_theta_max 0.999
_diffrn_measurement_device_type 'CCD area detector'
_diffrn_measurement_method 'phi and omega scans'
_diffrn_radiation_monochromator graphite
_diffrn_radiation_source 'fine-focus sealed tube'
_diffrn_radiation_type MoK\a
_diffrn_radiation_wavelength 0.71073
_diffrn_reflns_av_R_equivalents 0.0240
_diffrn_reflns_av_sigmaI/netI 0.0370
_diffrn_reflns_limit_h_max 4
_diffrn_reflns_limit_h_min -6
_diffrn_reflns_limit_k_max 31
_diffrn_reflns_limit_k_min -29
_diffrn_reflns_limit_l_max 9
_diffrn_reflns_limit_l_min -10
_diffrn_reflns_number 4345
_diffrn_reflns_theta_full 24.99
_diffrn_reflns_theta_max 24.99
_diffrn_reflns_theta_min 3.12
_exptl_absorpt_coefficient_mu 0.091
_exptl_absorpt_correction_T_max 0.984
_exptl_absorpt_correction_T_min 0.978
_exptl_absorpt_correction_type multi-scan
_exptl_absorpt_process_details SADABS
_exptl_crystal_colour colorless
_exptl_crystal_density_diffrn 1.317
_exptl_crystal_density_method 'not measured'
_exptl_crystal_description needle
_exptl_crystal_F_000 520
_exptl_crystal_size_max 0.32
_exptl_crystal_size_mid 0.20
_exptl_crystal_size_min 0.18
_refine_diff_density_max 0.172
_refine_diff_density_min -0.190
_refine_diff_density_rms 0.042
_refine_ls_extinction_method none
_refine_ls_goodness_of_fit_ref 1.144
_refine_ls_hydrogen_treatment constr
_refine_ls_matrix_type full
_refine_ls_number_parameters 164
_refine_ls_number_reflns 2174
_refine_ls_number_restraints 0
_refine_ls_restrained_S_all 1.144
_refine_ls_R_factor_all 0.0677
_refine_ls_R_factor_gt 0.0522
_refine_ls_shift/su_max 0.000
_refine_ls_shift/su_mean 0.000
_refine_ls_structure_factor_coef Fsqd
_refine_ls_weighting_details 'calc w=1/[\s^2^(Fo^2^)+(0.0472P)^2^+0.6491P] where P=(Fo^2^+2Fc^2^)/3'
_refine_ls_weighting_scheme calc
_refine_ls_wR_factor_gt 0.1400
_refine_ls_wR_factor_ref 0.1497
_reflns_number_gt 1684
_reflns_number_total 2174
_reflns_threshold_expression >2sigma(I)
_cod_data_source_file c4ob01962h2.cif
_cod_data_source_block ab_160514_a
_cod_depositor_comments 'Adding full bibliography for 7154198--7154200.cif.'
_cod_database_code 7154199

loop_
_symmetry_equiv_pos_as_xyz
'x, y, z'
'-x+1/2, y+1/2, -z+1/2'
'-x, -y, -z'
'x-1/2, -y-1/2, z-1/2'

loop_
_atom_site_label
_atom_site_type_symbol
_atom_site_fract_x
_atom_site_fract_y
_atom_site_fract_z
_atom_site_U_iso_or_equiv
_atom_site_adp_type
_atom_site_occupancy
_atom_site_symmetry_multiplicity
_atom_site_calc_flag
_atom_site_refinement_flags
O1 O -0.0109(3) 0.47356(6) 0.7929(2) 0.0447(5) Uani 1 1 d .
O2 O -0.3303(3) 0.50191(7) 0.6503(2) 0.0557(5) Uani 1 1 d .
O3 O -0.2946(3) 0.42966(7) 0.4265(2) 0.0525(5) Uani 1 1 d .
H3 H -0.3896 0.4536 0.4331 0.079 Uiso 1 1 calc R
C1 C 0.1800(4) 0.43938(9) 0.8181(3) 0.0382(6) Uani 1 1 d .
C9 C -0.1659(4) 0.47084(9) 0.6638(3) 0.0405(6) Uani 1 1 d .
C6 C 0.2202(4) 0.40096(9) 0.7089(3) 0.0360(5) Uani 1 1 d .
C7 C 0.0544(4) 0.39593(9) 0.5695(3) 0.0370(6) Uani 1 1 d .
C8 C -0.1280(4) 0.43045(9) 0.5509(3) 0.0386(6) Uani 1 1 d .
C10 C 0.0810(4) 0.35182(10) 0.4557(3) 0.0422(6) Uani 1 1 d .
H10 H 0.2295 0.3334 0.4917 0.051 Uiso 1 1 calc R
C5 C 0.4246(4) 0.36988(10) 0.7455(3) 0.0426(6) Uani 1 1 d .
H5 H 0.4598 0.3437 0.6772 0.051 Uiso 1 1 calc R
C14 C 0.1414(5) 0.32267(12) 0.1816(3) 0.0591(8) Uani 1 1 d .
H14A H 0.1489 0.3345 0.0748 0.071 Uiso 1 1 calc R
H14B H 0.2928 0.3053 0.2122 0.071 Uiso 1 1 calc R
C12 C -0.0987(6) 0.26805(11) 0.3547(3) 0.0640(8) Uani 1 1 d .
H12A H 0.0419 0.2482 0.3930 0.077 Uiso 1 1 calc R
H12B H -0.2407 0.2461 0.3555 0.077 Uiso 1 1 calc R
C15 C 0.1131(5) 0.36864(11) 0.2881(3) 0.0539(7) Uani 1 1 d .
H15A H -0.0270 0.3886 0.2494 0.065 Uiso 1 1 calc R
H15B H 0.2556 0.3903 0.2864 0.065 Uiso 1 1 calc R
C2 C 0.3236(5) 0.44625(10) 0.9544(3) 0.0477(6) Uani 1 1 d .
H2 H 0.2868 0.4716 1.0250 0.057 Uiso 1 1 calc R
C4 C 0.5741(5) 0.37706(10) 0.8793(3) 0.0493(7) Uani 1 1 d .
H4 H 0.7101 0.3563 0.8989 0.059 Uiso 1 1 calc R
C11 C -0.1287(6) 0.31362(10) 0.4626(3) 0.0566(8) Uani 1 1 d .
H11A H -0.1354 0.3015 0.5691 0.068 Uiso 1 1 calc R
H11B H -0.2809 0.3308 0.4327 0.068 Uiso 1 1 calc R
C13 C -0.0668(5) 0.28537(11) 0.1891(3) 0.0548(7) Uani 1 1 d .
H13A H -0.0371 0.2557 0.1251 0.066 Uiso 1 1 calc R
H13B H -0.2156 0.3015 0.1465 0.066 Uiso 1 1 calc R
C3 C 0.5229(5) 0.41501(11) 0.9847(3) 0.0520(7) Uani 1 1 d .
H3A H 0.6228 0.4194 1.0759 0.062 Uiso 1 1 calc R

loop_
_atom_site_aniso_label
_atom_site_aniso_U_11
_atom_site_aniso_U_22
_atom_site_aniso_U_33
_atom_site_aniso_U_23
_atom_site_aniso_U_13
_atom_site_aniso_U_12
O1 0.0510(10) 0.0384(10) 0.0442(10) -0.0107(8) 0.0000(8) 0.0059(8)
O2 0.0623(12) 0.0441(11) 0.0600(13) -0.0100(9) -0.0009(9) 0.0183(10)
O3 0.0544(11) 0.0517(11) 0.0497(12) -0.0139(9) -0.0088(9) 0.0178(9)
C1 0.0413(13) 0.0351(12) 0.0387(14) -0.0014(10) 0.0068(10) -0.0023(11)
C9 0.0459(14) 0.0337(13) 0.0419(15) -0.0032(11) 0.0038(11) 0.0012(11)
C6 0.0401(12) 0.0334(12) 0.0354(13) -0.0003(10) 0.0081(10) -0.0023(10)
C7 0.0418(13) 0.0343(12) 0.0354(13) -0.0039(10) 0.0072(10) 0.0002(11)
C8 0.0410(13) 0.0372(13) 0.0374(14) -0.0045(11) 0.0021(10) 0.0012(11)
C10 0.0425(13) 0.0440(14) 0.0395(14) -0.0095(11) -0.0013(10) 0.0091(11)
C5 0.0459(14) 0.0414(14) 0.0411(15) -0.0007(11) 0.0071(11) 0.0036(11)
C14 0.0661(18) 0.0652(19) 0.0481(17) -0.0215(14) 0.0185(13) -0.0070(15)
C12 0.095(2) 0.0376(15) 0.0602(19) -0.0101(14) 0.0091(16) -0.0063(16)
C15 0.0658(17) 0.0502(16) 0.0480(17) -0.0136(13) 0.0181(13) -0.0144(14)
C2 0.0578(16) 0.0454(15) 0.0399(15) -0.0085(12) 0.0021(12) -0.0040(13)
C4 0.0475(15) 0.0505(16) 0.0488(16) 0.0065(13) -0.0027(12) 0.0035(12)
C11 0.084(2) 0.0378(14) 0.0506(17) -0.0035(13) 0.0196(14) -0.0067(14)
C13 0.0676(18) 0.0462(15) 0.0502(17) -0.0154(13) 0.0022(13) -0.0014(14)
C3 0.0567(16) 0.0571(17) 0.0406(16) -0.0004(13) -0.0078(12) -0.0056(14)

loop_
_atom_type_symbol
_atom_type_description
_atom_type_scat_dispersion_real
_atom_type_scat_dispersion_imag
_atom_type_scat_source
C C 0.0033 0.0016 'International Tables Vol C Tables 4.2.6.8 and 6.1.1.4'
H H 0.0000 0.0000 'International Tables Vol C Tables 4.2.6.8 and 6.1.1.4'
O O 0.0106 0.0060 'International Tables Vol C Tables 4.2.6.8 and 6.1.1.4'

loop_
_geom_angle_atom_site_label_1
_geom_angle_atom_site_label_2
_geom_angle_atom_site_label_3
_geom_angle
C9 O1 C1 121.52(18)
C2 C1 O1 115.7(2)
C2 C1 C6 123.5(2)
O1 C1 C6 120.8(2)
O2 C9 O1 117.8(2)
O2 C9 C8 124.2(2)
O1 C9 C8 118.1(2)
C1 C6 C5 115.3(2)
C1 C6 C7 119.5(2)
C5 C6 C7 125.2(2)
C8 C7 C6 117.0(2)
C8 C7 C10 122.2(2)
C6 C7 C10 120.7(2)
C7 C8 O3 122.6(2)
C7 C8 C9 123.1(2)
O3 C8 C9 114.3(2)
C7 C10 C15 114.2(2)
C7 C10 C11 111.0(2)
C15 C10 C11 111.3(2)
C4 C5 C6 122.0(2)
C13 C14 C15 111.7(2)
C13 C12 C11 111.3(2)
C14 C15 C10 111.3(2)
C1 C2 C3 119.0(2)
C5 C4 C3 120.3(3)
C12 C11 C10 111.6(2)
C14 C13 C12 111.9(2)
C2 C3 C4 119.8(2)

loop_
_geom_bond_atom_site_label_1
_geom_bond_atom_site_label_2
_geom_bond_distance
O1 C9 1.350(3)
O1 C1 1.385(3)
O2 C9 1.215(3)
O3 C8 1.357(3)
C1 C2 1.375(3)
C1 C6 1.401(3)
C9 C8 1.457(3)
C6 C5 1.405(3)
C6 C7 1.457(3)
C7 C8 1.351(3)
C7 C10 1.523(3)
C10 C15 1.527(4)
C10 C11 1.531(4)
C5 C4 1.376(4)
C14 C13 1.510(4)
C14 C15 1.523(4)
C12 C13 1.514(4)
C12 C11 1.523(4)
C2 C3 1.378(4)
C4 C3 1.384(4)
